data_4119669
loop_
_publ_author_name
'Xin Xu'
'Gerald Kehr'
'Constantin G. Daniliuc'
'Gerhard Erker'

_publ_section_title
;
 Reactions of a Cationic Geminal Zr+/P Pair with Small Molecules
;
_journal_name_full 'Journal of the American Chemical Society'
_journal_page_first 6465
_journal_page_last 6476
_journal_paper_doi 10.1021/ja3110076
_journal_volume 135
_journal_year 2013
_chemical_formula_sum 'C91 H74 B F20 O P Zr'
_chemical_formula_weight 1696.50
_chemical_name_systematic
; 
 ? 
;
_space_group_IT_number 2
_symmetry_cell_setting triclinic
_symmetry_space_group_name_Hall '-P 1'
_symmetry_space_group_name_H-M 'P -1'
_atom_sites_solution_hydrogens geom
_atom_sites_solution_primary direct
_atom_sites_solution_secondary difmap
_audit_creation_method SHELXL-97
_cell_angle_alpha 86.1850(10)
_cell_angle_beta 88.8230(10)
_cell_angle_gamma 77.638(2)
_cell_formula_units_Z 2
_cell_length_a 13.8374(4)
_cell_length_b 14.5871(5)
_cell_length_c 21.9553(8)
_cell_measurement_reflns_used 9237
_cell_measurement_temperature 223(2)
_cell_measurement_theta_max 28.28
_cell_measurement_theta_min 4.08
_cell_volume 4319.2(3)
_computing_cell_refinement 'Collect (Nonius B.V., 1998)'
_computing_data_collection 'Collect (Nonius B.V., 1998)'
_computing_data_reduction 'Denzo-SMN (Otwinowski & Minor, 1997)'
_computing_molecular_graphics 'XP (BrukerAXS, 2000)'
_computing_publication_material 'SHELXL-97 (Sheldrick, 1997)'
_computing_structure_refinement 'SHELXL-97 (Sheldrick, 1997)'
_computing_structure_solution 'SHELXS-97 (Sheldrick, 1990)'
_diffrn_ambient_temperature 223(2)
_diffrn_measured_fraction_theta_full 0.960
_diffrn_measured_fraction_theta_max 0.960
_diffrn_measurement_device_type 'Nonius KappaCCD APEXII'
_diffrn_measurement_method '\w and \f scans'
_diffrn_radiation_monochromator 'Montel mirror'
_diffrn_radiation_source 'rotating anode Nonius FR591'
_diffrn_radiation_type MoK\a
_diffrn_radiation_wavelength 0.71073
_diffrn_reflns_av_R_equivalents 0.057
_diffrn_reflns_av_sigmaI/netI 0.0496
_diffrn_reflns_limit_h_max 16
_diffrn_reflns_limit_h_min 0
_diffrn_reflns_limit_k_max 17
_diffrn_reflns_limit_k_min -16
_diffrn_reflns_limit_l_max 26
_diffrn_reflns_limit_l_min -26
_diffrn_reflns_number 36922
_diffrn_reflns_theta_full 25.00
_diffrn_reflns_theta_max 25.00
_diffrn_reflns_theta_min 4.06
_exptl_absorpt_coefficient_mu 0.233
_exptl_absorpt_correction_T_max 0.9953
_exptl_absorpt_correction_T_min 0.9548
_exptl_absorpt_correction_type multi-scan
_exptl_absorpt_process_details 'Denzo (Otwinowski, Borek, Majewski & Minor, 2003)'
_exptl_crystal_colour 'pale yellow'
_exptl_crystal_density_diffrn 1.304
_exptl_crystal_description plate
_exptl_crystal_F_000 1736
_exptl_crystal_size_max 0.20
_exptl_crystal_size_mid 0.10
_exptl_crystal_size_min 0.02
_refine_diff_density_max 0.946
_refine_diff_density_min -0.490
_refine_diff_density_rms 0.076
_refine_ls_extinction_method none
_refine_ls_goodness_of_fit_ref 1.095
_refine_ls_hydrogen_treatment constr
_refine_ls_matrix_type full
_refine_ls_number_parameters 1093
_refine_ls_number_reflns 14614
_refine_ls_number_restraints 106
_refine_ls_restrained_S_all 1.096
_refine_ls_R_factor_all 0.1082
_refine_ls_R_factor_gt 0.0817
_refine_ls_shift/su_max 0.002
_refine_ls_shift/su_mean 0.000
_refine_ls_structure_factor_coef Fsqd
_refine_ls_weighting_details 'calc w=1/[\s^2^(Fo^2^)+(0.0561P)^2^+12.7458P] where P=(Fo^2^+2Fc^2^)/3'
_refine_ls_weighting_scheme calc
_refine_ls_wR_factor_gt 0.1793
_refine_ls_wR_factor_ref 0.1926
_reflns_number_gt 11404
_reflns_number_total 14614
_reflns_threshold_expression >2sigma(I)
_cod_data_source_file ja3110076_si_005.cif
_cod_data_source_block erk7015
_cod_original_cell_volume 4319.2(2)
_cod_database_code 4119669

loop_
_symmetry_equiv_pos_as_xyz
'x, y, z'
'-x, -y, -z'

loop_
_atom_site_label
_atom_site_type_symbol
_atom_site_fract_x
_atom_site_fract_y
_atom_site_fract_z
_atom_site_U_iso_or_equiv
_atom_site_adp_type
_atom_site_occupancy
_atom_site_symmetry_multiplicity
_atom_site_calc_flag
_atom_site_refinement_flags
_atom_site_disorder_assembly
_atom_site_disorder_group
Zr1 Zr 0.75347(3) 0.92631(4) 0.67652(2) 0.03825(15) Uani 1 1 d . . .
P1 P 0.95988(9) 0.97801(9) 0.77130(6) 0.0385(3) Uani 1 1 d . . .
B1 B 0.3748(4) 0.4791(4) 0.6951(3) 0.0483(15) Uani 1 1 d . . .
O1 O 0.7385(2) 0.9159(3) 0.76614(14) 0.0475(9) Uani 1 1 d . . .
C1 C 0.9074(3) 0.9792(3) 0.6951(2) 0.0377(11) Uani 1 1 d . . .
C2 C 0.9596(3) 1.0099(3) 0.6483(2) 0.0393(11) Uani 1 1 d . . .
C3 C 0.9310(4) 1.0052(4) 0.5833(2) 0.0530(14) Uani 1 1 d . . .
H3A H 0.9841 0.9642 0.5624 0.080 Uiso 1 1 calc R . .
H3B H 0.9192 1.0677 0.5631 0.080 Uiso 1 1 calc R . .
H3C H 0.8713 0.9806 0.5822 0.080 Uiso 1 1 calc R . .
C4 C 0.9237(3) 0.8793(4) 0.8209(2) 0.0426(11) Uani 1 1 d . . .
H4 H 0.9089 0.8362 0.7911 0.051 Uiso 1 1 calc R . .
C5 C 0.8267(4) 0.9071(4) 0.8562(2) 0.0449(12) Uani 1 1 d . . .
C6 C 0.7407(4) 0.9185(4) 0.8268(2) 0.0432(12) Uani 1 1 d . . .
C11 C 0.7367(4) 0.7929(4) 0.6042(3) 0.0568(14) Uani 1 1 d . . .
C12 C 0.8360(4) 0.7983(4) 0.6017(2) 0.0493(13) Uani 1 1 d . . .
C13 C 0.8787(4) 0.7698(4) 0.6597(2) 0.0450(12) Uani 1 1 d . . .
C14 C 0.8025(4) 0.7472(4) 0.6987(2) 0.0508(13) Uani 1 1 d . . .
C15 C 0.7138(4) 0.7655(4) 0.6650(3) 0.0537(14) Uani 1 1 d . . .
C16 C 0.5907(4) 0.9998(4) 0.6197(2) 0.0511(14) Uani 1 1 d . . .
C17 C 0.6652(4) 1.0436(4) 0.5925(2) 0.0474(13) Uani 1 1 d . . .
C18 C 0.6922(4) 1.1014(4) 0.6359(2) 0.0471(12) Uani 1 1 d . . .
C19 C 0.6379(4) 1.0902(4) 0.6909(2) 0.0494(13) Uani 1 1 d . . .
C20 C 0.5779(3) 1.0265(4) 0.6807(2) 0.0508(14) Uani 1 1 d . . .
C21 C 0.6773(5) 0.7868(5) 0.5476(3) 0.081(2) Uani 1 1 d . . .
H21A H 0.6734 0.8435 0.5213 0.122 Uiso 1 1 calc R . .
H21B H 0.6112 0.7802 0.5596 0.122 Uiso 1 1 calc R . .
H21C H 0.7097 0.7327 0.5258 0.122 Uiso 1 1 calc R . .
C22 C 0.8931(5) 0.8032(5) 0.5418(3) 0.0684(17) Uani 1 1 d . . .
H22A H 0.8597 0.8567 0.5160 0.103 Uiso 1 1 calc R . .
H22B H 0.8962 0.7458 0.5211 0.103 Uiso 1 1 calc R . .
H22C H 0.9596 0.8101 0.5502 0.103 Uiso 1 1 calc R . .
C23 C 0.9873(4) 0.7469(4) 0.6717(3) 0.0525(13) Uani 1 1 d . . .
H23A H 1.0172 0.6882 0.6540 0.079 Uiso 1 1 calc R . .
H23B H 0.9985 0.7407 0.7154 0.079 Uiso 1 1 calc R . .
H23C H 1.0169 0.7969 0.6536 0.079 Uiso 1 1 calc R . .
C24 C 0.8151(5) 0.6977(4) 0.7617(3) 0.0607(15) Uani 1 1 d . . .
H24A H 0.8028 0.7441 0.7922 0.091 Uiso 1 1 calc R . .
H24B H 0.8820 0.6607 0.7659 0.091 Uiso 1 1 calc R . .
H24C H 0.7685 0.6567 0.7673 0.091 Uiso 1 1 calc R . .
C25 C 0.6173(5) 0.7415(5) 0.6880(3) 0.0722(18) Uani 1 1 d . . .
H25A H 0.6249 0.6737 0.6922 0.108 Uiso 1 1 calc R . .
H25B H 0.5650 0.7681 0.6592 0.108 Uiso 1 1 calc R . .
H25C H 0.6005 0.7673 0.7274 0.108 Uiso 1 1 calc R . .
C26 C 0.5169(4) 0.9605(5) 0.5869(3) 0.0638(16) Uani 1 1 d . . .
H26A H 0.4553 1.0070 0.5832 0.096 Uiso 1 1 calc R . .
H26B H 0.5053 0.9045 0.6096 0.096 Uiso 1 1 calc R . .
H26C H 0.5421 0.9446 0.5465 0.096 Uiso 1 1 calc R . .
C27 C 0.6899(4) 1.0453(4) 0.5256(2) 0.0569(15) Uani 1 1 d . . .
H27A H 0.7126 0.9814 0.5135 0.085 Uiso 1 1 calc R . .
H27B H 0.7416 1.0801 0.5175 0.085 Uiso 1 1 calc R . .
H27C H 0.6314 1.0754 0.5024 0.085 Uiso 1 1 calc R . .
C28 C 0.7482(4) 1.1786(4) 0.6218(3) 0.0561(14) Uani 1 1 d . . .
H28A H 0.7165 1.2341 0.6424 0.084 Uiso 1 1 calc R . .
H28B H 0.7481 1.1937 0.5781 0.084 Uiso 1 1 calc R . .
H28C H 0.8158 1.1577 0.6358 0.084 Uiso 1 1 calc R . .
C29 C 0.6344(4) 1.1442(5) 0.7468(3) 0.0653(16) Uani 1 1 d . . .
H29A H 0.5685 1.1537 0.7645 0.098 Uiso 1 1 calc R . .
H29B H 0.6506 1.2047 0.7359 0.098 Uiso 1 1 calc R . .
H29C H 0.6819 1.1091 0.7763 0.098 Uiso 1 1 calc R . .
C30 C 0.4979(4) 1.0032(5) 0.7234(3) 0.0698(18) Uani 1 1 d . . .
H30A H 0.5198 1.0005 0.7653 0.105 Uiso 1 1 calc R . .
H30B H 0.4847 0.9428 0.7146 0.105 Uiso 1 1 calc R . .
H30C H 0.4380 1.0515 0.7178 0.105 Uiso 1 1 calc R . .
C31 C 1.0503(4) 1.0521(4) 0.6491(2) 0.0439(12) Uani 1 1 d . . .
C32 C 1.1415(3) 0.9991(4) 0.6308(2) 0.0462(12) Uani 1 1 d . . .
H32 H 1.1463 0.9371 0.6197 0.055 Uiso 1 1 calc R . .
C33 C 1.2245(4) 1.0372(5) 0.6288(3) 0.0610(16) Uani 1 1 d . . .
H33 H 1.2861 0.9999 0.6185 0.073 Uiso 1 1 calc R . .
C34 C 1.2184(5) 1.1284(5) 0.6417(3) 0.0714(18) Uani 1 1 d . . .
H34 H 1.2754 1.1538 0.6398 0.086 Uiso 1 1 calc R . .
C35 C 1.1280(5) 1.1834(5) 0.6576(3) 0.0757(19) Uani 1 1 d . . .
H35 H 1.1232 1.2469 0.6652 0.091 Uiso 1 1 calc R . .
C36 C 1.0443(5) 1.1446(4) 0.6622(3) 0.0634(16) Uani 1 1 d . . .
H36 H 0.9835 1.1814 0.6743 0.076 Uiso 1 1 calc R . .
C41 C 1.0941(3) 0.9533(4) 0.7728(2) 0.0413(11) Uani 1 1 d . . .
C42 C 1.1463(4) 0.8645(4) 0.7600(2) 0.0500(13) Uani 1 1 d . . .
H42 H 1.1118 0.8201 0.7474 0.060 Uiso 1 1 calc R . .
C43 C 1.2487(4) 0.8395(5) 0.7653(3) 0.0584(15) Uani 1 1 d . . .
H43 H 1.2831 0.7788 0.7568 0.070 Uiso 1 1 calc R . .
C44 C 1.2989(4) 0.9050(5) 0.7833(3) 0.0632(16) Uani 1 1 d . . .
H44 H 1.3680 0.8883 0.7878 0.076 Uiso 1 1 calc R . .
C45 C 1.2497(4) 0.9934(5) 0.7946(3) 0.0580(15) Uani 1 1 d . . .
H45 H 1.2853 1.0377 0.8060 0.070 Uiso 1 1 calc R . .
C46 C 1.1470(4) 1.0192(4) 0.7896(2) 0.0472(12) Uani 1 1 d . . .
H46 H 1.1135 1.0805 0.7974 0.057 Uiso 1 1 calc R . .
C51 C 0.9190(4) 1.0887(4) 0.8060(2) 0.0466(12) Uani 1 1 d . . .
C52 C 0.9509(4) 1.1048(4) 0.8628(3) 0.0558(14) Uani 1 1 d . . .
H52 H 0.9915 1.0555 0.8861 0.067 Uiso 1 1 calc R . .
C53 C 0.9237(5) 1.1929(5) 0.8859(3) 0.0709(18) Uani 1 1 d . . .
H53 H 0.9463 1.2032 0.9244 0.085 Uiso 1 1 calc R . .
C54 C 0.8632(5) 1.2656(5) 0.8521(4) 0.0752(19) Uani 1 1 d . . .
H54 H 0.8436 1.3253 0.8677 0.090 Uiso 1 1 calc R . .
C55 C 0.8325(6) 1.2499(5) 0.7960(4) 0.089(2) Uani 1 1 d . . .
H55 H 0.7922 1.2992 0.7726 0.106 Uiso 1 1 calc R . .
C56 C 0.8598(4) 1.1625(4) 0.7733(3) 0.0639(16) Uani 1 1 d . . .
H56 H 0.8375 1.1530 0.7345 0.077 Uiso 1 1 calc R . .
C61 C 1.0076(4) 0.8182(4) 0.8593(2) 0.0486(13) Uani 1 1 d . . .
C62 C 1.0388(4) 0.7235(4) 0.8487(3) 0.0597(15) Uani 1 1 d . . .
H62 H 1.0067 0.6985 0.8185 0.072 Uiso 1 1 calc R . .
C63 C 1.1149(5) 0.6650(5) 0.8808(3) 0.0761(19) Uani 1 1 d . . .
H63 H 1.1352 0.6016 0.8717 0.091 Uiso 1 1 calc R . .
C64 C 1.1608(5) 0.6996(6) 0.9260(3) 0.084(2) Uani 1 1 d . . .
H64 H 1.2130 0.6603 0.9479 0.101 Uiso 1 1 calc R . .
C65 C 1.1298(5) 0.7925(5) 0.9391(3) 0.0758(19) Uani 1 1 d . . .
H65 H 1.1603 0.8162 0.9706 0.091 Uiso 1 1 calc R . .
C66 C 1.0541(4) 0.8514(4) 0.9060(3) 0.0600(15) Uani 1 1 d . . .
H66 H 1.0339 0.9146 0.9153 0.072 Uiso 1 1 calc R . .
C71 C 0.8259(4) 0.9037(4) 0.9250(2) 0.0499(13) Uani 1 1 d . . .
C72 C 0.8133(4) 0.9826(5) 0.9571(3) 0.0596(15) Uani 1 1 d . . .
H72 H 0.8085 1.0416 0.9360 0.072 Uiso 1 1 calc R . .
C73 C 0.8074(5) 0.9768(6) 1.0210(3) 0.0711(19) Uani 1 1 d . . .
H73 H 0.7997 1.0313 1.0427 0.085 Uiso 1 1 calc R . .
C74 C 0.8130(6) 0.8918(7) 1.0510(3) 0.085(2) Uani 1 1 d . . .
H74 H 0.8085 0.8878 1.0939 0.102 Uiso 1 1 calc R . .
C75 C 0.8251(7) 0.8111(6) 1.0201(3) 0.100(3) Uani 1 1 d . . .
H75 H 0.8285 0.7526 1.0416 0.120 Uiso 1 1 calc R . .
C76 C 0.8320(6) 0.8167(5) 0.9580(3) 0.0751(19) Uani 1 1 d . . .
H76 H 0.8411 0.7615 0.9369 0.090 Uiso 1 1 calc R . .
C81 C 0.6428(4) 0.9274(4) 0.8590(2) 0.0496(13) Uani 1 1 d . . .
C82 C 0.5955(4) 1.0093(5) 0.8846(3) 0.0649(16) Uani 1 1 d . . .
H82 H 0.6252 1.0617 0.8823 0.078 Uiso 1 1 calc R . .
C83 C 0.5044(5) 1.0148(7) 0.9136(3) 0.088(2) Uani 1 1 d . . .
H83 H 0.4722 1.0709 0.9305 0.105 Uiso 1 1 calc R . .
C84 C 0.4619(5) 0.9377(8) 0.9174(3) 0.096(3) Uani 1 1 d . . .
H84 H 0.4007 0.9411 0.9375 0.116 Uiso 1 1 calc R . .
C85 C 0.5071(5) 0.8569(7) 0.8926(4) 0.092(2) Uani 1 1 d . . .
H85 H 0.4768 0.8049 0.8949 0.110 Uiso 1 1 calc R . .
C86 C 0.5985(5) 0.8511(5) 0.8636(3) 0.0699(18) Uani 1 1 d . . .
H86 H 0.6303 0.7946 0.8471 0.084 Uiso 1 1 calc R . .
C91 C 0.4355(4) 0.4113(4) 0.6425(2) 0.0442(12) Uani 1 1 d . . .
F92 F 0.3493(3) 0.2862(2) 0.65446(17) 0.0711(10) Uani 1 1 d . . .
C92 C 0.4179(4) 0.3273(4) 0.6256(3) 0.0541(14) Uani 1 1 d . . .
F93 F 0.4464(3) 0.1943(3) 0.56589(17) 0.0740(10) Uani 1 1 d . . .
C93 C 0.4649(4) 0.2779(4) 0.5781(3) 0.0554(14) Uani 1 1 d . . .
F94 F 0.5773(3) 0.2696(3) 0.49565(17) 0.0861(12) Uani 1 1 d . . .
C94 C 0.5320(4) 0.3154(5) 0.5427(3) 0.0604(15) Uani 1 1 d . . .
F95 F 0.6156(3) 0.4389(3) 0.52174(18) 0.0840(12) Uani 1 1 d . . .
C95 C 0.5516(4) 0.4005(5) 0.5563(3) 0.0587(15) Uani 1 1 d . . .
F96 F 0.5259(2) 0.5290(2) 0.61584(16) 0.0661(9) Uani 1 1 d . . .
C96 C 0.5040(4) 0.4459(4) 0.6052(3) 0.0514(13) Uani 1 1 d . . .
C101 C 0.4485(4) 0.5069(4) 0.7461(3) 0.0507(13) Uani 1 1 d . . .
F102 F 0.5999(2) 0.4060(2) 0.71868(16) 0.0665(9) Uani 1 1 d . . .
C102 C 0.5486(4) 0.4726(4) 0.7538(3) 0.0559(14) Uani 1 1 d . . .
F103 F 0.7027(3) 0.4672(3) 0.8009(2) 0.0942(13) Uani 1 1 d . . .
C103 C 0.6047(5) 0.5016(5) 0.7974(3) 0.0704(18) Uani 1 1 d . . .
F104 F 0.6137(4) 0.5968(3) 0.8783(2) 0.1139(16) Uani 1 1 d . . .
C104 C 0.5593(6) 0.5681(5) 0.8359(4) 0.078(2) Uani 1 1 d . . .
F105 F 0.4126(4) 0.6632(3) 0.8721(2) 0.1081(15) Uani 1 1 d . . .
C105 C 0.4591(6) 0.6005(5) 0.8331(3) 0.0730(18) Uani 1 1 d . . .
F106 F 0.3091(2) 0.6071(2) 0.78756(17) 0.0704(10) Uani 1 1 d . . .
C106 C 0.4071(5) 0.5697(4) 0.7888(3) 0.0596(15) Uani 1 1 d . . .
C111 C 0.3162(4) 0.5720(4) 0.6527(2) 0.0473(13) Uani 1 1 d . . .
F112 F 0.4096(2) 0.6822(2) 0.68193(16) 0.0617(8) Uani 1 1 d . . .
C112 C 0.3369(4) 0.6617(4) 0.6485(3) 0.0543(14) Uani 1 1 d . . .
F113 F 0.3135(3) 0.8188(2) 0.60764(17) 0.0726(10) Uani 1 1 d . . .
C113 C 0.2882(4) 0.7342(4) 0.6099(3) 0.0569(15) Uani 1 1 d . . .
F114 F 0.1656(3) 0.7919(3) 0.53596(17) 0.0821(11) Uani 1 1 d . . .
C114 C 0.2155(4) 0.7213(4) 0.5736(3) 0.0591(16) Uani 1 1 d . . .
F115 F 0.1198(3) 0.6202(3) 0.53822(18) 0.0843(11) Uani 1 1 d . . .
C115 C 0.1926(4) 0.6340(5) 0.5742(3) 0.0619(16) Uani 1 1 d . . .
F116 F 0.2187(2) 0.4777(2) 0.61099(16) 0.0661(9) Uani 1 1 d . . .
C116 C 0.2432(4) 0.5626(4) 0.6126(3) 0.0553(14) Uani 1 1 d . . .
C121 C 0.2976(4) 0.4287(4) 0.7369(2) 0.0484(13) Uani 1 1 d . . .
F122 F 0.4302(3) 0.3025(2) 0.76410(17) 0.0686(9) Uani 1 1 d . . .
C122 C 0.3331(4) 0.3428(4) 0.7686(3) 0.0559(14) Uani 1 1 d . . .
F123 F 0.3151(3) 0.2078(3) 0.8297(2) 0.0935(13) Uani 1 1 d . . .
C123 C 0.2746(5) 0.2940(4) 0.8031(3) 0.0665(17) Uani 1 1 d . . .
F124 F 0.1178(3) 0.2827(4) 0.8426(2) 0.1108(16) Uani 1 1 d . . .
C124 C 0.1761(5) 0.3310(5) 0.8101(3) 0.0723(19) Uani 1 1 d . . .
F125 F 0.0416(3) 0.4571(3) 0.7918(2) 0.0979(14) Uani 1 1 d . . .
C125 C 0.1378(4) 0.4175(5) 0.7833(3) 0.0674(17) Uani 1 1 d . . .
F126 F 0.1516(2) 0.5505(2) 0.72456(17) 0.0703(10) Uani 1 1 d . . .
C126 C 0.1981(4) 0.4643(4) 0.7481(3) 0.0585(15) Uani 1 1 d . . .
C131 C -0.0983(18) 0.4228(19) 0.6712(12) 0.161(11) Uani 0.529(19) 1 d PDU A 1
H13A H -0.1242 0.4521 0.7087 0.193 Uiso 0.529(19) 1 calc PR A 1
H13B H -0.0615 0.3587 0.6817 0.193 Uiso 0.529(19) 1 calc PR A 1
C132 C -0.0368(15) 0.4765(17) 0.6387(13) 0.135(8) Uani 0.529(19) 1 d PDU A 1
H13C H 0.0197 0.4347 0.6204 0.162 Uiso 0.529(19) 1 calc PR A 1
H13D H -0.0117 0.5159 0.6664 0.162 Uiso 0.529(19) 1 calc PR A 1
C133 C -0.096(2) 0.534(3) 0.592(2) 0.175(9) Uani 0.529(19) 1 d PDU A 1
H13E H -0.0776 0.5115 0.5516 0.210 Uiso 0.529(19) 1 calc PR A 1
H13F H -0.0908 0.5998 0.5927 0.210 Uiso 0.529(19) 1 calc PR A 1
C134 C -0.1940(19) 0.5223(18) 0.6095(18) 0.186(10) Uani 0.529(19) 1 d PDU A 1
H13G H -0.2404 0.5460 0.5761 0.223 Uiso 0.529(19) 1 calc PR A 1
H13H H -0.2170 0.5575 0.6455 0.223 Uiso 0.529(19) 1 calc PR A 1
C135 C -0.1890(15) 0.4226(15) 0.6233(10) 0.121(8) Uani 0.529(19) 1 d PDU A 1
H13I H -0.1689 0.3838 0.5885 0.145 Uiso 0.529(19) 1 calc PR A 1
H13J H -0.2487 0.4083 0.6430 0.145 Uiso 0.529(19) 1 calc PR A 1
C136 C -0.0960(19) 0.3890(16) 0.6322(15) 0.151(11) Uani 0.471(19) 1 d PDU A 2
H13K H -0.0621 0.3561 0.6687 0.181 Uiso 0.471(19) 1 calc PR A 2
H13L H -0.1154 0.3429 0.6072 0.181 Uiso 0.471(19) 1 calc PR A 2
C137 C -0.0342(15) 0.4413(18) 0.5984(13) 0.126(8) Uani 0.471(19) 1 d PDU A 2
H13M H -0.0038 0.4067 0.5636 0.151 Uiso 0.471(19) 1 calc PR A 2
H13N H 0.0185 0.4519 0.6244 0.151 Uiso 0.471(19) 1 calc PR A 2
C138 C -0.096(2) 0.529(3) 0.577(2) 0.179(10) Uani 0.471(19) 1 d PDU A 2
H13O H -0.0847 0.5438 0.5339 0.214 Uiso 0.471(19) 1 calc PR A 2
H13P H -0.0844 0.5809 0.6007 0.214 Uiso 0.471(19) 1 calc PR A 2
C139 C -0.1932(19) 0.512(2) 0.5885(14) 0.171(10) Uani 0.471(19) 1 d PDU A 2
H13Q H -0.2076 0.4681 0.5596 0.205 Uiso 0.471(19) 1 calc PR A 2
H13R H -0.2431 0.5705 0.5837 0.205 Uiso 0.471(19) 1 calc PR A 2
C140 C -0.1944(19) 0.4706(19) 0.6512(12) 0.144(11) Uani 0.471(19) 1 d PDU A 2
H14A H -0.2535 0.4457 0.6616 0.173 Uiso 0.471(19) 1 calc PR A 2
H14B H -0.1810 0.5114 0.6823 0.173 Uiso 0.471(19) 1 calc PR A 2

loop_
_atom_site_aniso_label
_atom_site_aniso_U_11
_atom_site_aniso_U_22
_atom_site_aniso_U_33
_atom_site_aniso_U_23
_atom_site_aniso_U_13
_atom_site_aniso_U_12
Zr1 0.0272(2) 0.0530(3) 0.0354(3) 0.0026(2) -0.00195(17) -0.0120(2)
P1 0.0267(6) 0.0491(8) 0.0403(7) -0.0046(6) 0.0008(5) -0.0087(5)
B1 0.039(3) 0.044(3) 0.061(4) -0.004(3) 0.009(3) -0.007(3)
O1 0.0302(17) 0.076(3) 0.0344(18) 0.0023(17) 0.0006(14) -0.0083(17)
C1 0.028(2) 0.045(3) 0.040(3) -0.004(2) -0.0015(19) -0.006(2)
C2 0.028(2) 0.044(3) 0.046(3) -0.002(2) -0.001(2) -0.009(2)
C3 0.046(3) 0.069(4) 0.047(3) -0.001(3) 0.002(2) -0.020(3)
C4 0.032(3) 0.053(3) 0.043(3) 0.000(2) -0.003(2) -0.009(2)
C5 0.040(3) 0.052(3) 0.042(3) -0.001(2) 0.006(2) -0.010(2)
C6 0.037(3) 0.054(3) 0.038(3) -0.002(2) 0.004(2) -0.009(2)
C11 0.053(3) 0.062(4) 0.058(4) -0.008(3) -0.013(3) -0.014(3)
C12 0.052(3) 0.055(3) 0.045(3) -0.013(2) 0.002(2) -0.017(3)
C13 0.038(3) 0.049(3) 0.050(3) -0.010(2) -0.002(2) -0.010(2)
C14 0.050(3) 0.052(3) 0.052(3) -0.003(3) 0.000(2) -0.014(3)
C15 0.039(3) 0.064(4) 0.063(4) -0.006(3) -0.005(2) -0.021(3)
C16 0.029(3) 0.078(4) 0.048(3) 0.011(3) -0.010(2) -0.018(3)
C17 0.039(3) 0.063(3) 0.039(3) 0.013(2) -0.007(2) -0.012(2)
C18 0.031(3) 0.059(3) 0.048(3) 0.011(2) -0.007(2) -0.006(2)
C19 0.028(3) 0.061(3) 0.054(3) 0.005(3) 0.001(2) 0.000(2)
C20 0.023(2) 0.074(4) 0.050(3) 0.012(3) -0.002(2) -0.003(2)
C21 0.076(5) 0.098(5) 0.073(4) -0.010(4) -0.030(4) -0.023(4)
C22 0.078(4) 0.074(4) 0.057(4) -0.016(3) 0.012(3) -0.022(4)
C23 0.040(3) 0.055(3) 0.061(3) -0.009(3) -0.001(2) -0.004(3)
C24 0.061(4) 0.061(4) 0.064(4) 0.006(3) -0.002(3) -0.025(3)
C25 0.055(4) 0.078(4) 0.090(5) 0.009(4) -0.011(3) -0.032(3)
C26 0.036(3) 0.087(5) 0.071(4) 0.010(3) -0.015(3) -0.021(3)
C27 0.045(3) 0.079(4) 0.049(3) 0.011(3) -0.009(2) -0.020(3)
C28 0.042(3) 0.056(3) 0.068(4) 0.006(3) -0.002(3) -0.008(3)
C29 0.050(3) 0.071(4) 0.067(4) -0.013(3) 0.007(3) 0.006(3)
C30 0.036(3) 0.109(5) 0.064(4) 0.015(4) 0.003(3) -0.020(3)
C31 0.039(3) 0.050(3) 0.047(3) 0.000(2) 0.001(2) -0.020(2)
C32 0.032(3) 0.052(3) 0.054(3) -0.004(2) 0.005(2) -0.009(2)
C33 0.046(3) 0.076(4) 0.065(4) -0.002(3) 0.008(3) -0.024(3)
C34 0.053(4) 0.076(5) 0.093(5) 0.004(4) 0.006(3) -0.036(3)
C35 0.075(5) 0.051(4) 0.109(6) -0.001(4) -0.008(4) -0.030(3)
C36 0.051(3) 0.056(4) 0.083(4) -0.001(3) 0.000(3) -0.012(3)
C41 0.031(2) 0.053(3) 0.040(3) -0.003(2) -0.001(2) -0.009(2)
C42 0.038(3) 0.064(4) 0.049(3) -0.001(3) 0.001(2) -0.013(3)
C43 0.041(3) 0.068(4) 0.060(4) 0.001(3) 0.005(3) -0.003(3)
C44 0.032(3) 0.090(5) 0.067(4) 0.005(3) 0.001(3) -0.014(3)
C45 0.041(3) 0.083(4) 0.059(3) -0.007(3) -0.003(3) -0.032(3)
C46 0.041(3) 0.055(3) 0.050(3) -0.005(2) 0.003(2) -0.018(3)
C51 0.038(3) 0.050(3) 0.052(3) -0.008(2) 0.006(2) -0.010(2)
C52 0.059(4) 0.058(4) 0.051(3) -0.011(3) 0.003(3) -0.012(3)
C53 0.074(4) 0.081(5) 0.061(4) -0.022(4) 0.006(3) -0.019(4)
C54 0.072(4) 0.057(4) 0.095(5) -0.025(4) 0.007(4) -0.004(3)
C55 0.083(5) 0.077(5) 0.096(6) -0.028(4) -0.015(4) 0.012(4)
C56 0.051(3) 0.062(4) 0.071(4) -0.020(3) -0.010(3) 0.010(3)
C61 0.037(3) 0.065(4) 0.044(3) 0.002(3) -0.003(2) -0.013(3)
C62 0.056(4) 0.066(4) 0.056(3) 0.000(3) -0.004(3) -0.010(3)
C63 0.080(5) 0.061(4) 0.080(5) 0.003(3) -0.020(4) 0.001(4)
C64 0.069(5) 0.088(6) 0.085(5) 0.016(4) -0.026(4) 0.004(4)
C65 0.066(4) 0.084(5) 0.075(4) 0.008(4) -0.034(3) -0.011(4)
C66 0.059(4) 0.059(4) 0.062(4) -0.003(3) -0.011(3) -0.010(3)
C71 0.036(3) 0.076(4) 0.039(3) -0.006(3) -0.002(2) -0.017(3)
C72 0.055(4) 0.078(4) 0.052(3) -0.017(3) 0.011(3) -0.026(3)
C73 0.064(4) 0.107(6) 0.053(4) -0.028(4) 0.017(3) -0.036(4)
C74 0.092(5) 0.133(7) 0.041(3) -0.001(4) -0.002(3) -0.049(5)
C75 0.166(9) 0.098(6) 0.042(4) 0.015(4) -0.003(4) -0.049(6)
C76 0.104(6) 0.071(4) 0.048(4) 0.006(3) -0.002(3) -0.018(4)
C81 0.033(3) 0.074(4) 0.040(3) 0.002(3) 0.005(2) -0.010(3)
C82 0.042(3) 0.089(5) 0.062(4) -0.006(3) 0.008(3) -0.009(3)
C83 0.049(4) 0.129(7) 0.076(5) -0.018(5) 0.016(3) 0.001(4)
C84 0.041(4) 0.175(9) 0.072(5) -0.008(5) 0.014(3) -0.021(5)
C85 0.060(4) 0.140(7) 0.088(5) -0.010(5) 0.022(4) -0.054(5)
C86 0.058(4) 0.097(5) 0.061(4) -0.004(3) 0.010(3) -0.032(4)
C91 0.041(3) 0.044(3) 0.048(3) 0.000(2) 0.001(2) -0.010(2)
F92 0.075(2) 0.065(2) 0.085(2) -0.0192(18) 0.0202(19) -0.0368(19)
C92 0.043(3) 0.060(4) 0.060(3) -0.003(3) 0.005(3) -0.013(3)
F93 0.080(2) 0.067(2) 0.076(2) -0.0263(19) -0.0066(19) -0.0114(19)
C93 0.048(3) 0.054(4) 0.060(4) -0.008(3) -0.004(3) -0.001(3)
F94 0.086(3) 0.103(3) 0.063(2) -0.024(2) 0.019(2) -0.003(2)
C94 0.054(3) 0.070(4) 0.050(3) -0.009(3) 0.001(3) 0.006(3)
F95 0.069(2) 0.099(3) 0.081(3) 0.007(2) 0.032(2) -0.016(2)
C95 0.041(3) 0.073(4) 0.054(3) 0.008(3) 0.011(3) 0.000(3)
F96 0.0534(19) 0.056(2) 0.089(2) 0.0005(17) 0.0216(17) -0.0161(16)
C96 0.045(3) 0.042(3) 0.064(4) -0.001(3) 0.004(3) -0.005(2)
C101 0.049(3) 0.041(3) 0.062(3) -0.003(3) 0.003(3) -0.011(2)
F102 0.0496(19) 0.060(2) 0.085(2) -0.0126(18) -0.0036(17) 0.0013(16)
C102 0.053(3) 0.042(3) 0.073(4) -0.006(3) 0.000(3) -0.008(3)
F103 0.062(2) 0.093(3) 0.125(4) -0.020(3) -0.026(2) -0.005(2)
C103 0.055(4) 0.056(4) 0.095(5) 0.002(4) -0.017(3) -0.003(3)
F104 0.114(4) 0.113(4) 0.120(4) -0.041(3) -0.042(3) -0.021(3)
C104 0.079(5) 0.066(4) 0.092(5) -0.021(4) -0.016(4) -0.018(4)
F105 0.109(3) 0.105(3) 0.111(3) -0.059(3) -0.004(3) -0.007(3)
C105 0.089(5) 0.062(4) 0.069(4) -0.020(3) -0.002(4) -0.015(4)
F106 0.056(2) 0.065(2) 0.087(3) -0.0208(19) 0.0130(18) -0.0036(17)
C106 0.059(4) 0.050(3) 0.067(4) -0.005(3) 0.003(3) -0.006(3)
C111 0.040(3) 0.043(3) 0.057(3) -0.001(2) 0.013(2) -0.007(2)
F112 0.0502(19) 0.0523(19) 0.084(2) 0.0027(16) 0.0020(17) -0.0164(15)
C112 0.040(3) 0.058(4) 0.060(3) 0.004(3) 0.012(3) -0.003(3)
F113 0.076(2) 0.0464(19) 0.092(3) 0.0117(17) 0.025(2) -0.0119(17)
C113 0.047(3) 0.057(4) 0.065(4) 0.004(3) 0.020(3) -0.010(3)
F114 0.070(2) 0.087(3) 0.077(2) 0.028(2) 0.0065(19) -0.001(2)
C114 0.052(3) 0.059(4) 0.055(3) 0.016(3) 0.014(3) 0.005(3)
F115 0.063(2) 0.109(3) 0.078(3) 0.006(2) -0.012(2) -0.016(2)
C115 0.044(3) 0.073(4) 0.061(4) 0.006(3) 0.008(3) 0.000(3)
F116 0.057(2) 0.070(2) 0.075(2) -0.0022(18) -0.0004(17) -0.0225(17)
C116 0.048(3) 0.056(4) 0.063(4) -0.005(3) 0.016(3) -0.015(3)
C121 0.046(3) 0.043(3) 0.056(3) 0.000(2) 0.008(2) -0.009(2)
F122 0.060(2) 0.0500(19) 0.089(3) 0.0079(17) 0.0076(18) -0.0027(16)
C122 0.051(3) 0.053(3) 0.063(4) -0.001(3) 0.010(3) -0.011(3)
F123 0.106(3) 0.074(3) 0.101(3) 0.028(2) 0.005(2) -0.031(2)
C123 0.083(5) 0.053(4) 0.064(4) 0.015(3) 0.002(3) -0.023(3)
F124 0.100(3) 0.136(4) 0.104(3) 0.044(3) 0.021(3) -0.062(3)
C124 0.062(4) 0.095(5) 0.065(4) 0.016(4) 0.012(3) -0.035(4)
F125 0.049(2) 0.136(4) 0.102(3) 0.024(3) 0.024(2) -0.018(2)
C125 0.044(3) 0.091(5) 0.066(4) 0.009(4) 0.009(3) -0.016(3)
F126 0.0488(19) 0.071(2) 0.084(2) 0.0100(19) 0.0175(17) -0.0011(17)
C126 0.055(4) 0.062(4) 0.057(3) 0.004(3) 0.008(3) -0.015(3)
C131 0.171(14) 0.161(13) 0.147(13) 0.009(9) -0.011(9) -0.029(9)
C132 0.115(11) 0.153(12) 0.146(12) -0.016(9) -0.014(8) -0.047(9)
C133 0.189(11) 0.161(11) 0.187(13) -0.003(9) 0.008(9) -0.070(9)
C134 0.177(12) 0.179(12) 0.193(13) -0.008(9) -0.006(9) -0.020(8)
C135 0.113(10) 0.120(11) 0.143(11) -0.012(8) 0.003(8) -0.052(8)
C136 0.157(14) 0.129(13) 0.160(14) 0.004(9) -0.006(9) -0.020(9)
C137 0.102(11) 0.143(12) 0.128(12) -0.013(9) 0.006(8) -0.014(8)
C138 0.191(12) 0.169(12) 0.184(13) -0.004(9) 0.011(9) -0.061(9)
C139 0.164(12) 0.170(12) 0.176(13) -0.014(9) -0.011(9) -0.027(8)
C140 0.139(13) 0.153(13) 0.140(13) -0.009(9) 0.020(9) -0.034(9)

loop_
_atom_type_symbol
_atom_type_description
_atom_type_scat_dispersion_real
_atom_type_scat_dispersion_imag
_atom_type_scat_source
C C 0.0033 0.0016 'International Tables Vol C Tables 4.2.6.8 and 6.1.1.4'
H H 0.0000 0.0000 'International Tables Vol C Tables 4.2.6.8 and 6.1.1.4'
B B 0.0013 0.0007 'International Tables Vol C Tables 4.2.6.8 and 6.1.1.4'
O O 0.0106 0.0060 'International Tables Vol C Tables 4.2.6.8 and 6.1.1.4'
F F 0.0171 0.0103 'International Tables Vol C Tables 4.2.6.8 and 6.1.1.4'
P P 0.1023 0.0942 'International Tables Vol C Tables 4.2.6.8 and 6.1.1.4'
Zr Zr -2.9673 0.5597 'International Tables Vol C Tables 4.2.6.8 and 6.1.1.4'

loop_
_geom_angle_atom_site_label_1
_geom_angle_atom_site_label_2
_geom_angle_atom_site_label_3
_geom_angle
O1 Zr1 C1 86.20(14)
O1 Zr1 C15 92.63(17)
C1 Zr1 C15 133.58(17)
O1 Zr1 C20 83.55(15)
C1 Zr1 C20 126.16(17)
C15 Zr1 C20 99.66(18)
O1 Zr1 C17 133.25(16)
C1 Zr1 C17 104.59(16)
C15 Zr1 C17 109.40(18)
C20 Zr1 C17 53.08(16)
O1 Zr1 C14 78.78(16)
C1 Zr1 C14 103.40(17)
C15 Zr1 C14 32.03(17)
C20 Zr1 C14 125.77(18)
C17 Zr1 C14 138.23(18)
O1 Zr1 C16 113.80(15)
C1 Zr1 C16 134.56(17)
C15 Zr1 C16 87.85(18)
C20 Zr1 C16 31.98(17)
C17 Zr1 C16 32.14(16)
C14 Zr1 C16 119.85(18)
O1 Zr1 C13 100.32(16)
C1 Zr1 C13 81.52(15)
C15 Zr1 C13 53.01(16)
C20 Zr1 C13 152.32(18)
C17 Zr1 C13 126.04(17)
C14 Zr1 C13 32.00(16)
C16 Zr1 C13 129.33(17)
O1 Zr1 C19 81.33(16)
C1 Zr1 C19 94.71(16)
C15 Zr1 C19 131.03(17)
C20 Zr1 C19 31.50(17)
C17 Zr1 C19 52.90(17)
C14 Zr1 C19 151.99(17)
C16 Zr1 C19 52.56(18)
C13 Zr1 C19 175.74(16)
O1 Zr1 C18 109.72(16)
C1 Zr1 C18 82.86(16)
C15 Zr1 C18 139.39(17)
C20 Zr1 C18 52.30(16)
C17 Zr1 C18 31.78(17)
C14 Zr1 C18 169.99(17)
C16 Zr1 C18 52.44(17)
C13 Zr1 C18 144.96(16)
C19 Zr1 C18 31.70(16)
O1 Zr1 C12 129.71(16)
C1 Zr1 C12 94.77(16)
C15 Zr1 C12 52.12(17)
C20 Zr1 C12 131.03(18)
C17 Zr1 C12 95.18(18)
C14 Zr1 C12 52.02(17)
C16 Zr1 C12 100.82(18)
C13 Zr1 C12 31.39(16)
C19 Zr1 C12 148.06(17)
C18 Zr1 C12 120.32(17)
O1 Zr1 C11 124.14(17)
C1 Zr1 C11 125.41(17)
C15 Zr1 C11 31.60(18)
C20 Zr1 C11 103.45(19)
C17 Zr1 C11 86.50(18)
C14 Zr1 C11 51.91(18)
C16 Zr1 C11 77.90(19)
C13 Zr1 C11 51.70(17)
C19 Zr1 C11 130.45(18)
C18 Zr1 C11 118.09(18)
C12 Zr1 C11 30.64(17)
C51 P1 C41 106.1(2)
C51 P1 C1 112.3(2)
C41 P1 C1 114.3(2)
C51 P1 C4 110.3(2)
C41 P1 C4 105.2(2)
C1 P1 C4 108.4(2)
C121 B1 C101 103.7(4)
C121 B1 C111 112.1(4)
C101 B1 C111 112.7(4)
C121 B1 C91 113.5(4)
C101 B1 C91 113.3(4)
C111 B1 C91 101.9(4)
C6 O1 Zr1 169.6(3)
C2 C1 P1 115.7(3)
C2 C1 Zr1 120.9(3)
P1 C1 Zr1 123.4(2)
C1 C2 C3 121.3(4)
C1 C2 C31 130.0(4)
C3 C2 C31 108.7(4)
C2 C3 H3A 109.5
C2 C3 H3B 109.5
H3A C3 H3B 109.5
C2 C3 H3C 109.5
H3A C3 H3C 109.5
H3B C3 H3C 109.5
C5 C4 C61 113.6(4)
C5 C4 P1 115.0(4)
C61 C4 P1 115.0(3)
C5 C4 H4 103.7
C61 C4 H4 103.7
P1 C4 H4 103.7
C6 C5 C71 118.9(4)
C6 C5 C4 119.4(4)
C71 C5 C4 120.7(4)
O1 C6 C5 120.8(4)
O1 C6 C81 115.8(4)
C5 C6 C81 123.2(4)
C12 C11 C15 108.2(5)
C12 C11 C21 122.7(6)
C15 C11 C21 126.3(5)
C12 C11 Zr1 74.1(3)
C15 C11 Zr1 70.6(3)
C21 C11 Zr1 135.9(4)
C11 C12 C13 109.0(5)
C11 C12 C22 122.9(5)
C13 C12 C22 125.4(5)
C11 C12 Zr1 75.2(3)
C13 C12 Zr1 73.1(3)
C22 C12 Zr1 132.9(4)
C12 C13 C14 106.9(4)
C12 C13 C23 124.5(5)
C14 C13 C23 127.1(5)
C12 C13 Zr1 75.6(3)
C14 C13 Zr1 73.0(3)
C23 C13 Zr1 127.8(3)
C15 C14 C13 108.1(5)
C15 C14 C24 124.4(5)
C13 C14 C24 126.9(5)
C15 C14 Zr1 73.1(3)
C13 C14 Zr1 75.0(3)
C24 C14 Zr1 125.0(4)
C14 C15 C11 107.6(5)
C14 C15 C25 124.6(5)
C11 C15 C25 126.9(5)
C14 C15 Zr1 74.8(3)
C11 C15 Zr1 77.8(3)
C25 C15 Zr1 122.3(4)
C20 C16 C17 107.3(5)
C20 C16 C26 123.5(5)
C17 C16 C26 126.5(5)
C20 C16 Zr1 72.9(3)
C17 C16 Zr1 73.3(3)
C26 C16 Zr1 134.1(4)
C18 C17 C16 107.6(5)
C18 C17 C27 126.7(5)
C16 C17 C27 124.1(5)
C18 C17 Zr1 75.9(3)
C16 C17 Zr1 74.5(3)
C27 C17 Zr1 126.8(4)
C17 C18 C19 108.3(5)
C17 C18 C28 125.3(5)
C19 C18 C28 124.8(5)
C17 C18 Zr1 72.3(3)
C19 C18 Zr1 74.0(3)
C28 C18 Zr1 130.9(3)
C20 C19 C18 107.3(5)
C20 C19 C29 125.0(5)
C18 C19 C29 127.3(5)
C20 C19 Zr1 72.1(3)
C18 C19 Zr1 74.3(3)
C29 C19 Zr1 124.7(4)
C19 C20 C16 109.3(4)
C19 C20 C30 125.7(5)
C16 C20 C30 124.1(5)
C19 C20 Zr1 76.4(3)
C16 C20 Zr1 75.1(3)
C30 C20 Zr1 123.7(4)
C11 C21 H21A 109.5
C11 C21 H21B 109.5
H21A C21 H21B 109.5
C11 C21 H21C 109.5
H21A C21 H21C 109.5
H21B C21 H21C 109.5
C12 C22 H22A 109.5
C12 C22 H22B 109.5
H22A C22 H22B 109.5
C12 C22 H22C 109.5
H22A C22 H22C 109.5
H22B C22 H22C 109.5
C13 C23 H23A 109.5
C13 C23 H23B 109.5
H23A C23 H23B 109.5
C13 C23 H23C 109.5
H23A C23 H23C 109.5
H23B C23 H23C 109.5
C14 C24 H24A 109.5
C14 C24 H24B 109.5
H24A C24 H24B 109.5
C14 C24 H24C 109.5
H24A C24 H24C 109.5
H24B C24 H24C 109.5
C15 C25 H25A 109.5
C15 C25 H25B 109.5
H25A C25 H25B 109.5
C15 C25 H25C 109.5
H25A C25 H25C 109.5
H25B C25 H25C 109.5
C16 C26 H26A 109.5
C16 C26 H26B 109.5
H26A C26 H26B 109.5
C16 C26 H26C 109.5
H26A C26 H26C 109.5
H26B C26 H26C 109.5
C17 C27 H27A 109.5
C17 C27 H27B 109.5
H27A C27 H27B 109.5
C17 C27 H27C 109.5
H27A C27 H27C 109.5
H27B C27 H27C 109.5
C18 C28 H28A 109.5
C18 C28 H28B 109.5
H28A C28 H28B 109.5
C18 C28 H28C 109.5
H28A C28 H28C 109.5
H28B C28 H28C 109.5
C19 C29 H29A 109.5
C19 C29 H29B 109.5
H29A C29 H29B 109.5
C19 C29 H29C 109.5
H29A C29 H29C 109.5
H29B C29 H29C 109.5
C20 C30 H30A 109.5
C20 C30 H30B 109.5
H30A C30 H30B 109.5
C20 C30 H30C 109.5
H30A C30 H30C 109.5
H30B C30 H30C 109.5
C36 C31 C32 118.6(5)
C36 C31 C2 121.9(5)
C32 C31 C2 119.2(5)
C33 C32 C31 120.4(5)
C33 C32 H32 119.8
C31 C32 H32 119.8
C34 C33 C32 120.8(6)
C34 C33 H33 119.6
C32 C33 H33 119.6
C33 C34 C35 119.8(6)
C33 C34 H34 120.1
C35 C34 H34 120.1
C34 C35 C36 120.0(6)
C34 C35 H35 120.0
C36 C35 H35 120.0
C31 C36 C35 120.3(6)
C31 C36 H36 119.8
C35 C36 H36 119.8
C42 C41 C46 118.5(5)
C42 C41 P1 119.0(4)
C46 C41 P1 122.4(4)
C41 C42 C43 121.3(5)
C41 C42 H42 119.3
C43 C42 H42 119.3
C44 C43 C42 119.1(6)
C44 C43 H43 120.5
C42 C43 H43 120.5
C45 C44 C43 120.7(5)
C45 C44 H44 119.6
C43 C44 H44 119.6
C44 C45 C46 120.7(5)
C44 C45 H45 119.6
C46 C45 H45 119.6
C45 C46 C41 119.6(5)
C45 C46 H46 120.2
C41 C46 H46 120.2
C56 C51 C52 118.0(5)
C56 C51 P1 119.3(4)
C52 C51 P1 122.5(4)
C51 C52 C53 120.8(6)
C51 C52 H52 119.6
C53 C52 H52 119.6
C54 C53 C52 119.8(6)
C54 C53 H53 120.1
C52 C53 H53 120.1
C55 C54 C53 119.3(6)
C55 C54 H54 120.3
C53 C54 H54 120.3
C54 C55 C56 120.6(7)
C54 C55 H55 119.7
C56 C55 H55 119.7
C55 C56 C51 121.5(6)
C55 C56 H56 119.3
C51 C56 H56 119.3
C66 C61 C62 116.9(5)
C66 C61 C4 123.6(5)
C62 C61 C4 119.5(5)
C63 C62 C61 122.5(6)
C63 C62 H62 118.8
C61 C62 H62 118.8
C64 C63 C62 119.6(7)
C64 C63 H63 120.2
C62 C63 H63 120.2
C63 C64 C65 119.5(6)
C63 C64 H64 120.2
C65 C64 H64 120.2
C64 C65 C66 120.5(6)
C64 C65 H65 119.7
C66 C65 H65 119.7
C61 C66 C65 120.9(6)
C61 C66 H66 119.5
C65 C66 H66 119.5
C72 C71 C76 118.1(5)
C72 C71 C5 122.8(5)
C76 C71 C5 119.1(5)
C71 C72 C73 120.9(6)
C71 C72 H72 119.5
C73 C72 H72 119.5
C74 C73 C72 119.2(6)
C74 C73 H73 120.4
C72 C73 H73 120.4
C73 C74 C75 121.3(6)
C73 C74 H74 119.3
C75 C74 H74 119.3
C76 C75 C74 119.4(7)
C76 C75 H75 120.3
C74 C75 H75 120.3
C75 C76 C71 121.1(7)
C75 C76 H76 119.5
C71 C76 H76 119.5
C86 C81 C82 118.7(5)
C86 C81 C6 118.9(5)
C82 C81 C6 122.4(5)
C81 C82 C83 120.5(7)
C81 C82 H82 119.7
C83 C82 H82 119.7
C84 C83 C82 119.5(7)
C84 C83 H83 120.2
C82 C83 H83 120.2
C85 C84 C83 120.8(6)
C85 C84 H84 119.6
C83 C84 H84 119.6
C84 C85 C86 119.8(7)
C84 C85 H85 120.1
C86 C85 H85 120.1
C81 C86 C85 120.6(7)
C81 C86 H86 119.7
C85 C86 H86 119.7
C92 C91 C96 113.7(5)
C92 C91 B1 127.2(4)
C96 C91 B1 118.6(4)
F92 C92 C91 121.8(5)
F92 C92 C93 113.5(5)
C91 C92 C93 124.7(5)
F93 C93 C94 119.7(5)
F93 C93 C92 121.2(5)
C94 C93 C92 119.0(5)
F94 C94 C93 120.2(6)
F94 C94 C95 120.6(6)
C93 C94 C95 119.2(5)
F95 C95 C94 120.1(5)
F95 C95 C96 120.6(6)
C94 C95 C96 119.3(5)
F96 C96 C95 116.4(5)
F96 C96 C91 119.6(5)
C95 C96 C91 124.0(5)
C102 C101 C106 113.3(5)
C102 C101 B1 128.3(5)
C106 C101 B1 118.4(5)
F102 C102 C101 121.4(5)
F102 C102 C103 114.5(5)
C101 C102 C103 124.1(6)
F103 C103 C104 120.2(6)
F103 C103 C102 120.7(6)
C104 C103 C102 119.0(6)
F104 C104 C105 121.1(7)
F104 C104 C103 119.3(7)
C105 C104 C103 119.6(6)
F105 C105 C104 120.5(6)
F105 C105 C106 120.7(7)
C104 C105 C106 118.8(6)
F106 C106 C105 115.4(5)
F106 C106 C101 119.7(5)
C105 C106 C101 124.9(6)
C116 C111 C112 113.1(5)
C116 C111 B1 119.9(5)
C112 C111 B1 126.8(5)
F112 C112 C113 115.2(5)
F112 C112 C111 121.2(5)
C113 C112 C111 123.6(6)
C114 C113 F113 119.5(6)
C114 C113 C112 120.4(6)
F113 C113 C112 120.2(6)
C113 C114 F114 121.4(6)
C113 C114 C115 119.3(6)
F114 C114 C115 119.3(6)
F115 C115 C116 120.9(6)
F115 C115 C114 119.9(6)
C116 C115 C114 119.1(6)
F116 C116 C115 116.8(6)
F116 C116 C111 118.6(5)
C115 C116 C111 124.5(6)
C126 C121 C122 112.8(5)
C126 C121 B1 127.7(5)
C122 C121 B1 119.4(5)
F122 C122 C123 117.2(5)
F122 C122 C121 118.8(5)
C123 C122 C121 123.9(6)
F123 C123 C124 119.9(5)
F123 C123 C122 119.7(6)
C124 C123 C122 120.3(6)
F124 C124 C125 120.6(6)
F124 C124 C123 120.7(6)
C125 C124 C123 118.6(5)
F125 C125 C124 119.6(5)
F125 C125 C126 120.7(6)
C124 C125 C126 119.7(6)
F126 C126 C125 114.1(5)
F126 C126 C121 121.5(5)
C125 C126 C121 124.4(6)
C132 C131 C135 104.4(15)
C132 C131 H13A 110.9
C135 C131 H13A 110.9
C132 C131 H13B 110.9
C135 C131 H13B 110.9
H13A C131 H13B 108.9
C131 C132 C133 107.2(15)
C131 C132 H13C 110.3
C133 C132 H13C 110.3
C131 C132 H13D 110.3
C133 C132 H13D 110.3
H13C C132 H13D 108.5
C132 C133 C134 101.8(17)
C132 C133 H13E 111.4
C134 C133 H13E 111.4
C132 C133 H13F 111.4
C134 C133 H13F 111.4
H13E C133 H13F 109.3
C133 C134 C135 108(2)
C133 C134 H13G 110.1
C135 C134 H13G 110.1
C133 C134 H13H 110.1
C135 C134 H13H 110.1
H13G C134 H13H 108.5
C134 C135 C131 87.9(15)
C134 C135 H13I 114.0
C131 C135 H13I 114.0
C134 C135 H13J 114.0
C131 C135 H13J 114.0
H13I C135 H13J 111.2
C137 C136 C140 104.0(15)
C137 C136 H13K 111.0
C140 C136 H13K 111.0
C137 C136 H13L 111.0
C140 C136 H13L 111.0
H13K C136 H13L 109.0
C136 C137 C138 107.3(16)
C136 C137 H13M 110.3
C138 C137 H13M 110.3
C136 C137 H13N 110.3
C138 C137 H13N 110.3
H13M C137 H13N 108.5
C137 C138 C139 101.7(18)
C137 C138 H13O 111.4
C139 C138 H13O 111.4
C137 C138 H13P 111.4
C139 C138 H13P 111.4
H13O C138 H13P 109.3
C138 C139 C140 107(3)
C138 C139 H13Q 110.3
C140 C139 H13Q 110.3
C138 C139 H13R 110.3
C140 C139 H13R 110.3
H13Q C139 H13R 108.6
C139 C140 C136 87.5(16)
C139 C140 H14A 114.1
C136 C140 H14A 114.1
C139 C140 H14B 114.1
C136 C140 H14B 114.1
H14A C140 H14B 111.2

loop_
_geom_bond_atom_site_label_1
_geom_bond_atom_site_label_2
_geom_bond_distance
Zr1 O1 1.973(3)
Zr1 C1 2.466(4)
Zr1 C15 2.550(5)
Zr1 C20 2.556(5)
Zr1 C17 2.569(5)
Zr1 C14 2.571(6)
Zr1 C16 2.585(5)
Zr1 C13 2.597(5)
Zr1 C19 2.610(5)
Zr1 C18 2.615(5)
Zr1 C12 2.629(5)
Zr1 C11 2.642(6)
P1 C51 1.806(5)
P1 C41 1.815(5)
P1 C1 1.835(5)
P1 C4 1.894(5)
B1 C121 1.653(8)
B1 C101 1.655(9)
B1 C111 1.660(8)
B1 C91 1.666(8)
O1 C6 1.337(6)
C1 C2 1.351(6)
C2 C3 1.500(7)
C2 C31 1.512(6)
C3 H3A 0.9700
C3 H3B 0.9700
C3 H3C 0.9700
C4 C5 1.527(7)
C4 C61 1.534(7)
C4 H4 0.9900
C5 C6 1.339(7)
C5 C71 1.508(7)
C6 C81 1.499(6)
C11 C12 1.393(8)
C11 C15 1.416(8)
C11 C21 1.522(8)
C12 C13 1.414(7)
C12 C22 1.526(7)
C13 C14 1.425(7)
C13 C23 1.493(7)
C14 C15 1.413(7)
C14 C24 1.512(8)
C15 C25 1.520(8)
C16 C20 1.417(8)
C16 C17 1.427(7)
C16 C26 1.492(7)
C17 C18 1.420(7)
C17 C27 1.501(7)
C18 C19 1.427(7)
C18 C28 1.511(7)
C19 C20 1.403(8)
C19 C29 1.498(8)
C20 C30 1.515(7)
C21 H21A 0.9700
C21 H21B 0.9700
C21 H21C 0.9700
C22 H22A 0.9700
C22 H22B 0.9700
C22 H22C 0.9700
C23 H23A 0.9700
C23 H23B 0.9700
C23 H23C 0.9700
C24 H24A 0.9700
C24 H24B 0.9700
C24 H24C 0.9700
C25 H25A 0.9700
C25 H25B 0.9700
C25 H25C 0.9700
C26 H26A 0.9700
C26 H26B 0.9700
C26 H26C 0.9700
C27 H27A 0.9700
C27 H27B 0.9700
C27 H27C 0.9700
C28 H28A 0.9700
C28 H28B 0.9700
C28 H28C 0.9700
C29 H29A 0.9700
C29 H29B 0.9700
C29 H29C 0.9700
C30 H30A 0.9700
C30 H30B 0.9700
C30 H30C 0.9700
C31 C36 1.383(8)
C31 C32 1.399(7)
C32 C33 1.377(7)
C32 H32 0.9400
C33 C34 1.362(9)
C33 H33 0.9400
C34 C35 1.386(9)
C34 H34 0.9400
C35 C36 1.392(8)
C35 H35 0.9400
C36 H36 0.9400
C41 C42 1.386(7)
C41 C46 1.397(7)
C42 C43 1.390(7)
C42 H42 0.9400
C43 C44 1.377(8)
C43 H43 0.9400
C44 C45 1.361(9)
C44 H44 0.9400
C45 C46 1.395(7)
C45 H45 0.9400
C46 H46 0.9400
C51 C56 1.375(8)
C51 C52 1.383(7)
C52 C53 1.386(8)
C52 H52 0.9400
C53 C54 1.386(10)
C53 H53 0.9400
C54 C55 1.361(10)
C54 H54 0.9400
C55 C56 1.373(9)
C55 H55 0.9400
C56 H56 0.9400
C61 C66 1.387(8)
C61 C62 1.389(8)
C62 C63 1.379(8)
C62 H62 0.9400
C63 C64 1.369(10)
C63 H63 0.9400
C64 C65 1.379(10)
C64 H64 0.9400
C65 C66 1.388(8)
C65 H65 0.9400
C66 H66 0.9400
C71 C72 1.366(8)
C71 C76 1.405(8)
C72 C73 1.402(8)
C72 H72 0.9400
C73 C74 1.353(10)
C73 H73 0.9400
C74 C75 1.375(11)
C74 H74 0.9400
C75 C76 1.364(9)
C75 H75 0.9400
C76 H76 0.9400
C81 C86 1.378(8)
C81 C82 1.382(8)
C82 C83 1.390(8)
C82 H82 0.9400
C83 C84 1.374(11)
C83 H83 0.9400
C84 C85 1.353(11)
C84 H84 0.9400
C85 C86 1.394(9)
C85 H85 0.9400
C86 H86 0.9400
C91 C92 1.375(7)
C91 C96 1.393(7)
F92 C92 1.352(6)
C92 C93 1.380(8)
F93 C93 1.343(7)
C93 C94 1.376(8)
F94 C94 1.339(6)
C94 C95 1.378(9)
F95 C95 1.343(6)
C95 C96 1.380(8)
F96 C96 1.348(6)
C101 C102 1.379(8)
C101 C106 1.383(8)
F102 C102 1.351(6)
C102 C103 1.387(9)
F103 C103 1.343(7)
C103 C104 1.370(9)
F104 C104 1.350(8)
C104 C105 1.367(10)
F105 C105 1.348(7)
C105 C106 1.375(9)
F106 C106 1.349(7)
C111 C116 1.387(8)
C111 C112 1.396(8)
F112 C112 1.352(7)
C112 C113 1.376(8)
F113 C113 1.350(6)
C113 C114 1.349(9)
F114 C114 1.350(6)
C114 C115 1.376(9)
F115 C115 1.349(7)
C115 C116 1.372(8)
F116 C116 1.355(6)
C121 C126 1.386(8)
C121 C122 1.389(8)
F122 C122 1.351(6)
C122 C123 1.372(8)
F123 C123 1.360(7)
C123 C124 1.365(9)
F124 C124 1.345(6)
C124 C125 1.359(9)
F125 C125 1.347(7)
C125 C126 1.380(8)
F126 C126 1.357(7)
C131 C132 1.425(15)
C131 C135 1.66(2)
C131 H13A 0.9800
C131 H13B 0.9800
C132 C133 1.430(16)
C132 H13C 0.9800
C132 H13D 0.9800
C133 C134 1.442(16)
C133 H13E 0.9800
C133 H13F 0.9800
C134 C135 1.453(17)
C134 H13G 0.9800
C134 H13H 0.9800
C135 H13I 0.9800
C135 H13J 0.9800
C136 C137 1.430(16)
C136 C140 1.67(2)
C136 H13K 0.9800
C136 H13L 0.9800
C137 C138 1.433(17)
C137 H13M 0.9800
C137 H13N 0.9800
C138 C139 1.439(16)
C138 H13O 0.9800
C138 H13P 0.9800
C139 C140 1.465(17)
C139 H13Q 0.9800
C139 H13R 0.9800
C140 H14A 0.9800
C140 H14B 0.9800

loop_
_geom_torsion_atom_site_label_1
_geom_torsion_atom_site_label_2
_geom_torsion_atom_site_label_3
_geom_torsion_atom_site_label_4
_geom_torsion
C1 Zr1 O1 C6 16.1(19)
C15 Zr1 O1 C6 149.6(19)
C20 Zr1 O1 C6 -111.0(19)
C17 Zr1 O1 C6 -90.4(19)
C14 Zr1 O1 C6 120.6(19)
C16 Zr1 O1 C6 -121.6(19)
C13 Zr1 O1 C6 96.8(19)
C19 Zr1 O1 C6 -79.3(19)
C18 Zr1 O1 C6 -64.9(19)
C12 Zr1 O1 C6 109.1(19)
C11 Zr1 O1 C6 147.1(18)
C51 P1 C1 C2 88.2(4)
C41 P1 C1 C2 -32.8(5)
C4 P1 C1 C2 -149.7(4)
C51 P1 C1 Zr1 -92.9(3)
C41 P1 C1 Zr1 146.2(3)
C4 P1 C1 Zr1 29.3(3)
O1 Zr1 C1 C2 -174.0(4)
C15 Zr1 C1 C2 96.0(4)
C20 Zr1 C1 C2 -94.8(4)
C17 Zr1 C1 C2 -40.2(4)
C14 Zr1 C1 C2 108.5(4)
C16 Zr1 C1 C2 -53.8(5)
C13 Zr1 C1 C2 85.0(4)
C19 Zr1 C1 C2 -93.0(4)
C18 Zr1 C1 C2 -63.5(4)
C12 Zr1 C1 C2 56.5(4)
C11 Zr1 C1 C2 56.0(5)
O1 Zr1 C1 P1 7.1(3)
C15 Zr1 C1 P1 -82.9(3)
C20 Zr1 C1 P1 86.3(3)
C17 Zr1 C1 P1 140.9(3)
C14 Zr1 C1 P1 -70.4(3)
C16 Zr1 C1 P1 127.3(3)
C13 Zr1 C1 P1 -93.9(3)
C19 Zr1 C1 P1 88.1(3)
C18 Zr1 C1 P1 117.5(3)
C12 Zr1 C1 P1 -122.5(3)
C11 Zr1 C1 P1 -122.9(3)
P1 C1 C2 C3 173.6(4)
Zr1 C1 C2 C3 -5.4(7)
P1 C1 C2 C31 -6.3(7)
Zr1 C1 C2 C31 174.7(4)
C51 P1 C4 C5 32.9(4)
C41 P1 C4 C5 146.8(4)
C1 P1 C4 C5 -90.5(4)
C51 P1 C4 C61 -101.9(4)
C41 P1 C4 C61 12.0(4)
C1 P1 C4 C61 134.7(4)
C61 C4 C5 C6 -148.0(5)
P1 C4 C5 C6 76.5(6)
C61 C4 C5 C71 20.2(7)
P1 C4 C5 C71 -115.3(5)
Zr1 O1 C6 C5 -43(2)
Zr1 O1 C6 C81 140.9(17)
C71 C5 C6 O1 -175.7(5)
C4 C5 C6 O1 -7.3(8)
C71 C5 C6 C81 -0.5(8)
C4 C5 C6 C81 168.0(5)
O1 Zr1 C11 C12 -111.7(3)
C1 Zr1 C11 C12 0.9(4)
C15 Zr1 C11 C12 -116.4(5)
C20 Zr1 C11 C12 157.0(3)
C17 Zr1 C11 C12 106.3(3)
C14 Zr1 C11 C12 -77.8(4)
C16 Zr1 C11 C12 137.6(4)
C13 Zr1 C11 C12 -36.8(3)
C19 Zr1 C11 C12 138.5(3)
C18 Zr1 C11 C12 102.8(3)
O1 Zr1 C11 C15 4.7(4)
C1 Zr1 C11 C15 117.3(3)
C20 Zr1 C11 C15 -86.6(3)
C17 Zr1 C11 C15 -137.3(3)
C14 Zr1 C11 C15 38.6(3)
C16 Zr1 C11 C15 -106.0(3)
C13 Zr1 C11 C15 79.7(4)
C19 Zr1 C11 C15 -105.1(3)
C18 Zr1 C11 C15 -140.8(3)
C12 Zr1 C11 C15 116.4(5)
O1 Zr1 C11 C21 127.3(6)
C1 Zr1 C11 C21 -120.1(6)
C15 Zr1 C11 C21 122.6(8)
C20 Zr1 C11 C21 36.0(7)
C17 Zr1 C11 C21 -14.7(6)
C14 Zr1 C11 C21 161.2(7)
C16 Zr1 C11 C21 16.6(6)
C13 Zr1 C11 C21 -157.7(7)
C19 Zr1 C11 C21 17.5(7)
C18 Zr1 C11 C21 -18.2(7)
C12 Zr1 C11 C21 -121.0(8)
C15 C11 C12 C13 3.0(7)
C21 C11 C12 C13 -159.4(6)
Zr1 C11 C12 C13 65.8(4)
C15 C11 C12 C22 165.3(5)
C21 C11 C12 C22 3.0(9)
Zr1 C11 C12 C22 -131.9(5)
C15 C11 C12 Zr1 -62.8(4)
C21 C11 C12 Zr1 134.8(6)
O1 Zr1 C12 C11 91.7(4)
C1 Zr1 C12 C11 -179.3(3)
C15 Zr1 C12 C11 36.5(3)
C20 Zr1 C12 C11 -30.3(4)
C17 Zr1 C12 C11 -74.1(4)
C14 Zr1 C12 C11 77.4(4)
C16 Zr1 C12 C11 -42.2(4)
C13 Zr1 C12 C11 115.6(5)
C19 Zr1 C12 C11 -72.5(5)
C18 Zr1 C12 C11 -94.8(4)
O1 Zr1 C12 C13 -23.9(4)
C1 Zr1 C12 C13 65.1(3)
C15 Zr1 C12 C13 -79.1(3)
C20 Zr1 C12 C13 -145.9(3)
C17 Zr1 C12 C13 170.3(3)
C14 Zr1 C12 C13 -38.2(3)
C16 Zr1 C12 C13 -157.8(3)
C19 Zr1 C12 C13 171.9(3)
C18 Zr1 C12 C13 149.6(3)
C11 Zr1 C12 C13 -115.6(5)
O1 Zr1 C12 C22 -146.9(5)
C1 Zr1 C12 C22 -57.9(6)
C15 Zr1 C12 C22 157.9(6)
C20 Zr1 C12 C22 91.2(6)
C17 Zr1 C12 C22 47.3(6)
C14 Zr1 C12 C22 -161.2(6)
C16 Zr1 C12 C22 79.2(6)
C13 Zr1 C12 C22 -123.0(7)
C19 Zr1 C12 C22 49.0(7)
C18 Zr1 C12 C22 26.6(6)
C11 Zr1 C12 C22 121.4(7)
C11 C12 C13 C14 -0.4(6)
C22 C12 C13 C14 -162.2(5)
Zr1 C12 C13 C14 66.8(4)
C11 C12 C13 C23 166.5(5)
C22 C12 C13 C23 4.8(9)
Zr1 C12 C13 C23 -126.2(5)
C11 C12 C13 Zr1 -67.2(4)
C22 C12 C13 Zr1 131.0(5)
O1 Zr1 C13 C12 161.5(3)
C1 Zr1 C13 C12 -113.9(3)
C15 Zr1 C13 C12 76.0(3)
C20 Zr1 C13 C12 65.7(5)
C17 Zr1 C13 C12 -12.0(4)
C14 Zr1 C13 C12 113.2(4)
C16 Zr1 C13 C12 28.7(4)
C19 Zr1 C13 C12 -86(2)
C18 Zr1 C13 C12 -49.5(4)
C11 Zr1 C13 C12 35.9(3)
O1 Zr1 C13 C14 48.4(3)
C1 Zr1 C13 C14 132.9(3)
C15 Zr1 C13 C14 -37.1(3)
C20 Zr1 C13 C14 -47.4(5)
C17 Zr1 C13 C14 -125.2(3)
C16 Zr1 C13 C14 -84.4(3)
C19 Zr1 C13 C14 161(2)
C18 Zr1 C13 C14 -162.7(3)
C12 Zr1 C13 C14 -113.2(4)
C11 Zr1 C13 C14 -77.3(3)
O1 Zr1 C13 C23 -75.8(5)
C1 Zr1 C13 C23 8.8(4)
C15 Zr1 C13 C23 -161.3(5)
C20 Zr1 C13 C23 -171.6(4)
C17 Zr1 C13 C23 110.7(5)
C14 Zr1 C13 C23 -124.1(6)
C16 Zr1 C13 C23 151.4(4)
C19 Zr1 C13 C23 37(3)
C18 Zr1 C13 C23 73.2(5)
C12 Zr1 C13 C23 122.7(6)
C11 Zr1 C13 C23 158.6(5)
C12 C13 C14 C15 -2.3(6)
C23 C13 C14 C15 -168.9(5)
Zr1 C13 C14 C15 66.2(4)
C12 C13 C14 C24 168.7(5)
C23 C13 C14 C24 2.2(9)
Zr1 C13 C14 C24 -122.8(6)
C12 C13 C14 Zr1 -68.6(4)
C23 C13 C14 Zr1 124.9(5)
O1 Zr1 C14 C15 113.9(3)
C1 Zr1 C14 C15 -162.8(3)
C20 Zr1 C14 C15 40.4(4)
C17 Zr1 C14 C15 -31.8(4)
C16 Zr1 C14 C15 2.8(4)
C13 Zr1 C14 C15 -114.6(5)
C19 Zr1 C14 C15 68.3(5)
C18 Zr1 C14 C15 -34.8(11)
C12 Zr1 C14 C15 -77.2(3)
C11 Zr1 C14 C15 -38.0(3)
O1 Zr1 C14 C13 -131.4(3)
C1 Zr1 C14 C13 -48.2(3)
C15 Zr1 C14 C13 114.6(5)
C20 Zr1 C14 C13 155.1(3)
C17 Zr1 C14 C13 82.8(4)
C16 Zr1 C14 C13 117.4(3)
C19 Zr1 C14 C13 -177.0(3)
C18 Zr1 C14 C13 79.8(10)
C12 Zr1 C14 C13 37.4(3)
C11 Zr1 C14 C13 76.6(3)
O1 Zr1 C14 C24 -6.7(4)
C1 Zr1 C14 C24 76.6(5)
C15 Zr1 C14 C24 -120.6(6)
C20 Zr1 C14 C24 -80.2(5)
C17 Zr1 C14 C24 -152.4(4)
C16 Zr1 C14 C24 -117.8(4)
C13 Zr1 C14 C24 124.8(6)
C19 Zr1 C14 C24 -52.3(6)
C18 Zr1 C14 C24 -155.4(8)
C12 Zr1 C14 C24 162.2(5)
C11 Zr1 C14 C24 -158.6(5)
C13 C14 C15 C11 4.2(6)
C24 C14 C15 C11 -167.1(5)
Zr1 C14 C15 C11 71.6(4)
C13 C14 C15 C25 173.6(5)
C24 C14 C15 C25 2.3(9)
Zr1 C14 C15 C25 -119.0(6)
C13 C14 C15 Zr1 -67.4(4)
C24 C14 C15 Zr1 121.3(5)
C12 C11 C15 C14 -4.5(7)
C21 C11 C15 C14 157.1(6)
Zr1 C11 C15 C14 -69.6(4)
C12 C11 C15 C25 -173.5(6)
C21 C11 C15 C25 -12.0(10)
Zr1 C11 C15 C25 121.4(6)
C12 C11 C15 Zr1 65.1(4)
C21 C11 C15 Zr1 -133.3(6)
O1 Zr1 C15 C14 -63.9(3)
C1 Zr1 C15 C14 23.4(4)
C20 Zr1 C15 C14 -147.8(3)
C17 Zr1 C15 C14 158.1(3)
C16 Zr1 C15 C14 -177.6(3)
C13 Zr1 C15 C14 37.1(3)
C19 Zr1 C15 C14 -144.7(3)
C18 Zr1 C15 C14 171.2(3)
C12 Zr1 C15 C14 76.9(3)
C11 Zr1 C15 C14 112.2(5)
O1 Zr1 C15 C11 -176.1(3)
C1 Zr1 C15 C11 -88.8(4)
C20 Zr1 C15 C11 100.0(3)
C17 Zr1 C15 C11 45.9(4)
C14 Zr1 C15 C11 -112.2(5)
C16 Zr1 C15 C11 70.2(3)
C13 Zr1 C15 C11 -75.1(3)
C19 Zr1 C15 C11 103.1(4)
C18 Zr1 C15 C11 59.0(4)
C12 Zr1 C15 C11 -35.3(3)
O1 Zr1 C15 C25 57.8(5)
C1 Zr1 C15 C25 145.0(4)
C20 Zr1 C15 C25 -26.1(5)
C17 Zr1 C15 C25 -80.2(5)
C14 Zr1 C15 C25 121.6(6)
C16 Zr1 C15 C25 -56.0(5)
C13 Zr1 C15 C25 158.7(6)
C19 Zr1 C15 C25 -23.0(6)
C18 Zr1 C15 C25 -67.1(6)
C12 Zr1 C15 C25 -161.4(6)
C11 Zr1 C15 C25 -126.1(6)
O1 Zr1 C16 C20 20.2(4)
C1 Zr1 C16 C20 -89.2(4)
C15 Zr1 C16 C20 112.2(3)
C17 Zr1 C16 C20 -114.7(5)
C14 Zr1 C16 C20 110.7(3)
C13 Zr1 C16 C20 148.1(3)
C19 Zr1 C16 C20 -36.7(3)
C18 Zr1 C16 C20 -77.0(4)
C12 Zr1 C16 C20 162.9(3)
C11 Zr1 C16 C20 142.4(3)
O1 Zr1 C16 C17 134.9(3)
C1 Zr1 C16 C17 25.4(4)
C15 Zr1 C16 C17 -133.2(3)
C20 Zr1 C16 C17 114.7(5)
C14 Zr1 C16 C17 -134.7(3)
C13 Zr1 C16 C17 -97.2(4)
C19 Zr1 C16 C17 77.9(3)
C18 Zr1 C16 C17 37.6(3)
C12 Zr1 C16 C17 -82.4(3)
C11 Zr1 C16 C17 -102.9(3)
O1 Zr1 C16 C26 -100.1(5)
C1 Zr1 C16 C26 150.4(5)
C15 Zr1 C16 C26 -8.2(5)
C20 Zr1 C16 C26 -120.3(6)
C17 Zr1 C16 C26 125.0(7)
C14 Zr1 C16 C26 -9.7(6)
C13 Zr1 C16 C26 27.8(6)
C19 Zr1 C16 C26 -157.1(6)
C18 Zr1 C16 C26 162.6(6)
C12 Zr1 C16 C26 42.6(5)
C11 Zr1 C16 C26 22.1(5)
C20 C16 C17 C18 -3.8(6)
C26 C16 C17 C18 157.7(6)
Zr1 C16 C17 C18 -69.3(4)
C20 C16 C17 C27 -170.3(5)
C26 C16 C17 C27 -8.7(9)
Zr1 C16 C17 C27 124.2(5)
C20 C16 C17 Zr1 65.5(4)
C26 C16 C17 Zr1 -133.0(6)
O1 Zr1 C17 C18 50.3(4)
C1 Zr1 C17 C18 -48.4(3)
C15 Zr1 C17 C18 163.7(3)
C20 Zr1 C17 C18 76.1(3)
C14 Zr1 C17 C18 -179.0(3)
C16 Zr1 C17 C18 113.2(5)
C13 Zr1 C17 C18 -138.5(3)
C19 Zr1 C17 C18 36.4(3)
C12 Zr1 C17 C18 -144.7(3)
C11 Zr1 C17 C18 -174.1(3)
O1 Zr1 C17 C16 -62.9(4)
C1 Zr1 C17 C16 -161.6(3)
C15 Zr1 C17 C16 50.6(4)
C20 Zr1 C17 C16 -37.0(3)
C14 Zr1 C17 C16 67.8(4)
C13 Zr1 C17 C16 108.4(3)
C19 Zr1 C17 C16 -76.8(3)
C18 Zr1 C17 C16 -113.2(5)
C12 Zr1 C17 C16 102.1(3)
C11 Zr1 C17 C16 72.7(3)
O1 Zr1 C17 C27 175.9(4)
C1 Zr1 C17 C27 77.2(5)
C15 Zr1 C17 C27 -70.7(5)
C20 Zr1 C17 C27 -158.3(5)
C14 Zr1 C17 C27 -53.4(5)
C16 Zr1 C17 C27 -121.3(6)
C13 Zr1 C17 C27 -12.9(5)
C19 Zr1 C17 C27 162.0(5)
C18 Zr1 C17 C27 125.6(6)
C12 Zr1 C17 C27 -19.1(5)
C11 Zr1 C17 C27 -48.5(5)
C16 C17 C18 C19 2.6(6)
C27 C17 C18 C19 168.6(5)
Zr1 C17 C18 C19 -65.8(4)
C16 C17 C18 C28 -163.5(5)
C27 C17 C18 C28 2.5(9)
Zr1 C17 C18 C28 128.1(5)
C16 C17 C18 Zr1 68.4(4)
C27 C17 C18 Zr1 -125.6(6)
O1 Zr1 C18 C17 -143.5(3)
C1 Zr1 C18 C17 133.2(3)
C15 Zr1 C18 C17 -23.9(4)
C20 Zr1 C18 C17 -78.8(3)
C14 Zr1 C18 C17 3.8(11)
C16 Zr1 C18 C17 -38.1(3)
C13 Zr1 C18 C17 69.1(4)
C19 Zr1 C18 C17 -115.7(4)
C12 Zr1 C18 C17 41.8(3)
C11 Zr1 C18 C17 6.7(3)
O1 Zr1 C18 C19 -27.8(3)
C1 Zr1 C18 C19 -111.1(3)
C15 Zr1 C18 C19 91.8(4)
C20 Zr1 C18 C19 36.9(3)
C17 Zr1 C18 C19 115.7(4)
C14 Zr1 C18 C19 119.5(9)
C16 Zr1 C18 C19 77.6(3)
C13 Zr1 C18 C19 -175.2(3)
C12 Zr1 C18 C19 157.5(3)
C11 Zr1 C18 C19 122.4(3)
O1 Zr1 C18 C28 94.7(5)
C1 Zr1 C18 C28 11.4(5)
C15 Zr1 C18 C28 -145.7(5)
C20 Zr1 C18 C28 159.4(6)
C17 Zr1 C18 C28 -121.8(6)
C14 Zr1 C18 C28 -118.0(9)
C16 Zr1 C18 C28 -159.9(6)
C13 Zr1 C18 C28 -52.7(6)
C19 Zr1 C18 C28 122.5(6)
C12 Zr1 C18 C28 -80.0(5)
C11 Zr1 C18 C28 -115.1(5)
C17 C18 C19 C20 -0.4(6)
C28 C18 C19 C20 165.8(5)
Zr1 C18 C19 C20 -65.1(4)
C17 C18 C19 C29 -173.4(5)
C28 C18 C19 C29 -7.1(8)
Zr1 C18 C19 C29 121.9(5)
C17 C18 C19 Zr1 64.7(4)
C28 C18 C19 Zr1 -129.1(5)
O1 Zr1 C19 C20 -91.8(3)
C1 Zr1 C19 C20 -177.2(3)
C15 Zr1 C19 C20 -5.9(4)
C17 Zr1 C19 C20 78.0(3)
C14 Zr1 C19 C20 -46.7(5)
C16 Zr1 C19 C20 37.3(3)
C13 Zr1 C19 C20 155(2)
C18 Zr1 C19 C20 114.5(5)
C12 Zr1 C19 C20 75.9(4)
C11 Zr1 C19 C20 36.2(4)
O1 Zr1 C19 C18 153.7(3)
C1 Zr1 C19 C18 68.3(3)
C15 Zr1 C19 C18 -120.4(3)
C20 Zr1 C19 C18 -114.5(5)
C17 Zr1 C19 C18 -36.5(3)
C14 Zr1 C19 C18 -161.2(3)
C16 Zr1 C19 C18 -77.2(3)
C13 Zr1 C19 C18 41(2)
C12 Zr1 C19 C18 -38.6(5)
C11 Zr1 C19 C18 -78.3(4)
O1 Zr1 C19 C29 28.8(4)
C1 Zr1 C19 C29 -56.6(5)
C15 Zr1 C19 C29 114.8(5)
C20 Zr1 C19 C29 120.6(6)
C17 Zr1 C19 C29 -161.3(5)
C14 Zr1 C19 C29 73.9(6)
C16 Zr1 C19 C29 157.9(5)
C13 Zr1 C19 C29 -84(2)
C18 Zr1 C19 C29 -124.8(6)
C12 Zr1 C19 C29 -163.4(4)
C11 Zr1 C19 C29 156.9(4)
C18 C19 C20 C16 -2.0(6)
C29 C19 C20 C16 171.2(5)
Zr1 C19 C20 C16 -68.6(4)
C18 C19 C20 C30 -171.5(5)
C29 C19 C20 C30 1.7(9)
Zr1 C19 C20 C30 122.0(5)
C18 C19 C20 Zr1 66.6(4)
C29 C19 C20 Zr1 -120.3(5)
C17 C16 C20 C19 3.6(6)
C26 C16 C20 C19 -158.6(5)
Zr1 C16 C20 C19 69.4(4)
C17 C16 C20 C30 173.3(5)
C26 C16 C20 C30 11.1(9)
Zr1 C16 C20 C30 -120.9(6)
C17 C16 C20 Zr1 -65.8(4)
C26 C16 C20 Zr1 132.0(6)
O1 Zr1 C20 C19 83.9(3)
C1 Zr1 C20 C19 3.4(4)
C15 Zr1 C20 C19 175.5(3)
C17 Zr1 C20 C19 -77.4(3)
C14 Zr1 C20 C19 155.1(3)
C16 Zr1 C20 C19 -114.6(5)
C13 Zr1 C20 C19 -176.1(3)
C18 Zr1 C20 C19 -37.2(3)
C12 Zr1 C20 C19 -137.1(3)
C11 Zr1 C20 C19 -152.4(3)
O1 Zr1 C20 C16 -161.4(3)
C1 Zr1 C20 C16 118.1(3)
C15 Zr1 C20 C16 -69.9(3)
C17 Zr1 C20 C16 37.2(3)
C14 Zr1 C20 C16 -90.3(3)
C13 Zr1 C20 C16 -61.5(5)
C19 Zr1 C20 C16 114.6(5)
C18 Zr1 C20 C16 77.5(3)
C12 Zr1 C20 C16 -22.5(4)
C11 Zr1 C20 C16 -37.8(3)
O1 Zr1 C20 C30 -40.2(5)
C1 Zr1 C20 C30 -120.6(5)
C15 Zr1 C20 C30 51.4(5)
C17 Zr1 C20 C30 158.5(6)
C14 Zr1 C20 C30 31.0(6)
C16 Zr1 C20 C30 121.3(6)
C13 Zr1 C20 C30 59.8(7)
C19 Zr1 C20 C30 -124.1(6)
C18 Zr1 C20 C30 -161.2(6)
C12 Zr1 C20 C30 98.8(5)
C11 Zr1 C20 C30 83.5(5)
C1 C2 C31 C36 -77.5(8)
C3 C2 C31 C36 102.5(6)
C1 C2 C31 C32 108.3(6)
C3 C2 C31 C32 -71.7(6)
C36 C31 C32 C33 3.1(8)
C2 C31 C32 C33 177.5(5)
C31 C32 C33 C34 -3.3(9)
C32 C33 C34 C35 0.7(10)
C33 C34 C35 C36 2.0(11)
C32 C31 C36 C35 -0.5(9)
C2 C31 C36 C35 -174.7(6)
C34 C35 C36 C31 -2.1(10)
C51 P1 C41 C42 167.7(4)
C1 P1 C41 C42 -67.9(5)
C4 P1 C41 C42 50.8(5)
C51 P1 C41 C46 -8.9(5)
C1 P1 C41 C46 115.5(4)
C4 P1 C41 C46 -125.7(4)
C46 C41 C42 C43 2.0(8)
P1 C41 C42 C43 -174.7(4)
C41 C42 C43 C44 -0.5(8)
C42 C43 C44 C45 -1.2(9)
C43 C44 C45 C46 1.4(9)
C44 C45 C46 C41 0.1(8)
C42 C41 C46 C45 -1.8(7)
P1 C41 C46 C45 174.8(4)
C41 P1 C51 C56 122.1(5)
C1 P1 C51 C56 -3.4(5)
C4 P1 C51 C56 -124.5(5)
C41 P1 C51 C52 -52.9(5)
C1 P1 C51 C52 -178.4(4)
C4 P1 C51 C52 60.5(5)
C56 C51 C52 C53 0.0(8)
P1 C51 C52 C53 175.1(4)
C51 C52 C53 C54 0.6(9)
C52 C53 C54 C55 -1.1(10)
C53 C54 C55 C56 0.9(12)
C54 C55 C56 C51 -0.3(11)
C52 C51 C56 C55 -0.1(9)
P1 C51 C56 C55 -175.4(6)
C5 C4 C61 C66 -70.1(7)
P1 C4 C61 C66 65.3(6)
C5 C4 C61 C62 108.3(6)
P1 C4 C61 C62 -116.3(5)
C66 C61 C62 C63 -2.6(9)
C4 C61 C62 C63 178.9(6)
C61 C62 C63 C64 1.6(10)
C62 C63 C64 C65 0.4(11)
C63 C64 C65 C66 -1.3(11)
C62 C61 C66 C65 1.7(9)
C4 C61 C66 C65 -179.9(5)
C64 C65 C66 C61 0.2(10)
C6 C5 C71 C72 -87.1(7)
C4 C5 C71 C72 104.6(6)
C6 C5 C71 C76 88.7(7)
C4 C5 C71 C76 -79.6(7)
C76 C71 C72 C73 0.5(9)
C5 C71 C72 C73 176.4(5)
C71 C72 C73 C74 -0.9(9)
C72 C73 C74 C75 0.5(11)
C73 C74 C75 C76 0.3(13)
C74 C75 C76 C71 -0.7(13)
C72 C71 C76 C75 0.3(10)
C5 C71 C76 C75 -175.7(7)
O1 C6 C81 C86 72.4(7)
C5 C6 C81 C86 -103.1(7)
O1 C6 C81 C82 -108.1(6)
C5 C6 C81 C82 76.5(8)
C86 C81 C82 C83 -0.9(9)
C6 C81 C82 C83 179.5(6)
C81 C82 C83 C84 0.8(11)
C82 C83 C84 C85 -0.8(12)
C83 C84 C85 C86 1.0(12)
C82 C81 C86 C85 1.1(9)
C6 C81 C86 C85 -179.3(6)
C84 C85 C86 C81 -1.1(11)
C121 B1 C91 C92 9.7(8)
C101 B1 C91 C92 127.7(6)
C111 B1 C91 C92 -111.0(6)
C121 B1 C91 C96 -179.0(5)
C101 B1 C91 C96 -61.0(7)
C111 B1 C91 C96 60.3(6)
C96 C91 C92 F92 -176.1(5)
B1 C91 C92 F92 -4.4(9)
C96 C91 C92 C93 2.5(8)
B1 C91 C92 C93 174.2(6)
F92 C92 C93 F93 -4.0(8)
C91 C92 C93 F93 177.3(5)
F92 C92 C93 C94 176.1(5)
C91 C92 C93 C94 -2.5(9)
F93 C93 C94 F94 1.3(9)
C92 C93 C94 F94 -178.8(5)
F93 C93 C94 C95 -178.9(5)
C92 C93 C94 C95 0.9(9)
F94 C94 C95 F95 0.9(9)
C93 C94 C95 F95 -178.9(5)
F94 C94 C95 C96 -179.8(5)
C93 C94 C95 C96 0.4(9)
F95 C95 C96 F96 -0.4(8)
C94 C95 C96 F96 -179.7(5)
F95 C95 C96 C91 178.9(5)
C94 C95 C96 C91 -0.4(9)
C92 C91 C96 F96 178.3(5)
B1 C91 C96 F96 5.8(8)
C92 C91 C96 C95 -1.0(8)
B1 C91 C96 C95 -173.4(5)
C121 B1 C101 C102 115.4(6)
C111 B1 C101 C102 -123.3(6)
C91 B1 C101 C102 -8.2(8)
C121 B1 C101 C106 -62.1(6)
C111 B1 C101 C106 59.3(6)
C91 B1 C101 C106 174.4(5)
C106 C101 C102 F102 175.7(5)
B1 C101 C102 F102 -1.8(9)
C106 C101 C102 C103 -3.7(9)
B1 C101 C102 C103 178.7(6)
F102 C102 C103 F103 2.7(9)
C101 C102 C103 F103 -177.8(6)
F102 C102 C103 C104 -179.2(6)
C101 C102 C103 C104 0.3(10)
F103 C103 C104 F104 -1.7(11)
C102 C103 C104 F104 -179.8(6)
F103 C103 C104 C105 -178.0(7)
C102 C103 C104 C105 3.9(11)
F104 C104 C105 F105 1.1(11)
C103 C104 C105 F105 177.4(7)
F104 C104 C105 C106 179.5(6)
C103 C104 C105 C106 -4.2(11)
F105 C105 C106 F106 0.6(9)
C104 C105 C106 F106 -177.8(6)
F105 C105 C106 C101 178.8(6)
C104 C105 C106 C101 0.4(11)
C102 C101 C106 F106 -178.4(5)
B1 C101 C106 F106 -0.6(8)
C102 C101 C106 C105 3.4(9)
B1 C101 C106 C105 -178.8(6)
C121 B1 C111 C116 -56.1(6)
C101 B1 C111 C116 -172.7(5)
C91 B1 C111 C116 65.6(6)
C121 B1 C111 C112 129.5(5)
C101 B1 C111 C112 12.9(7)
C91 B1 C111 C112 -108.8(6)
C116 C111 C112 F112 -176.5(5)
B1 C111 C112 F112 -1.8(8)
C116 C111 C112 C113 1.8(7)
B1 C111 C112 C113 176.5(5)
F112 C112 C113 C114 178.9(5)
C111 C112 C113 C114 0.4(8)
F112 C112 C113 F113 -0.5(7)
C111 C112 C113 F113 -178.9(5)
F113 C113 C114 F114 -1.7(8)
C112 C113 C114 F114 179.0(5)
F113 C113 C114 C115 177.4(5)
C112 C113 C114 C115 -2.0(8)
C113 C114 C115 F115 179.9(5)
F114 C114 C115 F115 -1.1(8)
C113 C114 C115 C116 1.1(8)
F114 C114 C115 C116 -179.8(5)
F115 C115 C116 F116 2.0(8)
C114 C115 C116 F116 -179.3(5)
F115 C115 C116 C111 -177.3(5)
C114 C115 C116 C111 1.4(9)
C112 C111 C116 F116 178.0(4)
B1 C111 C116 F116 2.8(7)
C112 C111 C116 C115 -2.7(8)
B1 C111 C116 C115 -177.9(5)
C101 B1 C121 C126 108.9(6)
C111 B1 C121 C126 -12.9(8)
C91 B1 C121 C126 -127.6(6)
C101 B1 C121 C122 -67.0(6)
C111 B1 C121 C122 171.2(5)
C91 B1 C121 C122 56.4(7)
C126 C121 C122 F122 -176.9(5)
B1 C121 C122 F122 -0.4(8)
C126 C121 C122 C123 5.5(9)
B1 C121 C122 C123 -178.0(6)
F122 C122 C123 F123 -1.4(9)
C121 C122 C123 F123 176.2(6)
F122 C122 C123 C124 179.4(6)
C121 C122 C123 C124 -3.0(10)
F123 C123 C124 F124 -0.8(10)
C122 C123 C124 F124 178.4(6)
F123 C123 C124 C125 179.6(6)
C122 C123 C124 C125 -1.2(11)
F124 C124 C125 F125 3.2(11)
C123 C124 C125 F125 -177.1(6)
F124 C124 C125 C126 -177.4(6)
C123 C124 C125 C126 2.3(11)
F125 C125 C126 F126 0.3(9)
C124 C125 C126 F126 -179.1(6)
F125 C125 C126 C121 -179.9(6)
C124 C125 C126 C121 0.7(11)
C122 C121 C126 F126 175.4(5)
B1 C121 C126 F126 -0.7(9)
C122 C121 C126 C125 -4.4(9)
B1 C121 C126 C125 179.5(6)
C135 C131 C132 C133 22(4)
C131 C132 C133 C134 11(5)
C132 C133 C134 C135 -46(5)
C133 C134 C135 C131 53(3)
C132 C131 C135 C134 -44(3)
C140 C136 C137 C138 -20(4)
C136 C137 C138 C139 -13(5)
C137 C138 C139 C140 49(5)
C138 C139 C140 C136 -55(3)
C137 C136 C140 C139 44(3)

loop_
_platon_squeeze_void_nr
_platon_squeeze_void_average_x
_platon_squeeze_void_average_y
_platon_squeeze_void_average_z
_platon_squeeze_void_volume
_platon_squeeze_void_count_electrons
_platon_squeeze_void_content
1 -0.082 0.500 1.000 583 53 ' '
2 0.180 0.319 0.565 7 1 ' '
3 0.819 0.681 0.435 7 1 ' '
